data_4506792
loop_
_publ_author_name
'Chang, Xin-Hong'
'Qin, Jian-Hua'
'Ma, Lu-Fang'
'Wang, Jian-Ge'
'Wang, Li-Ya'

_publ_section_title
;
 Two- and Three-Dimensional Divalent Metal Coordination Polymers
 Constructed from a New Tricarboxylate Linker and Dipyridyl Ligands
;
_journal_issue 9
_journal_name_full 'Crystal Growth &amp; Design'
_journal_page_first 4649
_journal_paper_doi 10.1021/cg3008602
_journal_volume 12
_journal_year 2012
_chemical_formula_sum 'C216 H164 Co8 N16 O52'
_chemical_formula_weight 4287.07
_chemical_name_systematic
;

 ?

;
_space_group_IT_number 57
_symmetry_cell_setting orthorhombic
_symmetry_space_group_name_Hall '-P 2c 2b'
_symmetry_space_group_name_H-M 'P b c m'
_atom_sites_solution_hydrogens geom
_atom_sites_solution_primary direct
_atom_sites_solution_secondary difmap
_audit_creation_method SHELXL-97
_cell_angle_alpha 90.00
_cell_angle_beta 90.00
_cell_angle_gamma 90.00
_cell_formula_units_Z 1
_cell_length_a 7.300(9)
_cell_length_b 19.11(2)
_cell_length_c 34.17(4)
_cell_measurement_reflns_used 4644
_cell_measurement_temperature 296(2)
_cell_measurement_theta_max 21.77
_cell_measurement_theta_min 2.44
_cell_volume 4767(10)
_computing_cell_refinement 'Bruker SMART'
_computing_data_collection 'Bruker SMART'
_computing_data_reduction 'Bruker SAINT'
_computing_molecular_graphics 'Bruker SHELXTL'
_computing_publication_material 'Bruker SHELXTL'
_computing_structure_refinement 'SHELXL-97 (Sheldrick, 1997)'
_computing_structure_solution 'SHELXS-97 (Sheldrick, 1990)'
_diffrn_ambient_temperature 296(2)
_diffrn_measured_fraction_theta_full 0.950
_diffrn_measured_fraction_theta_max 0.950
_diffrn_measurement_device_type 'CCD area detector'
_diffrn_measurement_method 'phi and omega scans'
_diffrn_radiation_monochromator graphite
_diffrn_radiation_source 'fine-focus sealed tube'
_diffrn_radiation_type MoK\a
_diffrn_radiation_wavelength 0.71073
_diffrn_reflns_av_R_equivalents 0.1093
_diffrn_reflns_av_sigmaI/netI 0.1025
_diffrn_reflns_limit_h_max 8
_diffrn_reflns_limit_h_min -8
_diffrn_reflns_limit_k_max 23
_diffrn_reflns_limit_k_min -23
_diffrn_reflns_limit_l_max 41
_diffrn_reflns_limit_l_min -41
_diffrn_reflns_number 31414
_diffrn_reflns_theta_full 25.50
_diffrn_reflns_theta_max 25.50
_diffrn_reflns_theta_min 2.44
_exptl_absorpt_coefficient_mu 0.770
_exptl_absorpt_correction_T_max 0.8739
_exptl_absorpt_correction_T_min 0.7745
_exptl_absorpt_correction_type none
_exptl_crystal_density_diffrn 1.494
_exptl_crystal_density_method 'not measured'
_exptl_crystal_F_000 2204
_exptl_crystal_size_max 0.35
_exptl_crystal_size_mid 0.26
_exptl_crystal_size_min 0.18
_refine_diff_density_max 0.961
_refine_diff_density_min -1.715
_refine_diff_density_rms 0.105
_refine_ls_extinction_method none
_refine_ls_goodness_of_fit_ref 1.060
_refine_ls_hydrogen_treatment mixed
_refine_ls_matrix_type full
_refine_ls_number_parameters 365
_refine_ls_number_reflns 4287
_refine_ls_number_restraints 183
_refine_ls_restrained_S_all 1.057
_refine_ls_R_factor_all 0.1402
_refine_ls_R_factor_gt 0.1091
_refine_ls_shift/su_max 0.000
_refine_ls_shift/su_mean 0.000
_refine_ls_structure_factor_coef Fsqd
_refine_ls_weighting_details 'calc w=1/[\s^2^(Fo^2^)+(0.0207P)^2^+43.9030P] where P=(Fo^2^+2Fc^2^)/3'
_refine_ls_weighting_scheme calc
_refine_ls_wR_factor_gt 0.2297
_refine_ls_wR_factor_ref 0.2479
_reflns_number_gt 3076
_reflns_number_total 4287
_reflns_threshold_expression >2sigma(I)
_cod_data_source_file cg3008602_si_003.cif
_cod_data_source_block b
_cod_depositor_comments
;
The following automatic conversions were performed:

'_symmetry_cell_setting' value 'Orthorhombic' changed to
'orthorhombic' according to
/home/saulius/struct/CIF-dictionaries/cif_core.dic dictionary named
'cif_core.dic' version 2.4.2 from 2011-04-26.

Automatic conversion script
Id: cif_fix_values 1891 2012-01-12 08:04:46Z andrius 
;
_cod_original_cell_volume 4765(10)
_cod_original_sg_symbol_H-M Pbcm
_cod_database_code 4506792

loop_
_symmetry_equiv_pos_as_xyz
'x, y, z'
'-x, -y, z+1/2'
'-x, y+1/2, -z+1/2'
'x, -y+1/2, -z'
'-x, -y, -z'
'x, y, -z-1/2'
'x, -y-1/2, z-1/2'
'-x, y-1/2, z'

loop_
_atom_site_label
_atom_site_type_symbol
_atom_site_fract_x
_atom_site_fract_y
_atom_site_fract_z
_atom_site_U_iso_or_equiv
_atom_site_adp_type
_atom_site_occupancy
_atom_site_symmetry_multiplicity
_atom_site_calc_flag
_atom_site_refinement_flags
_atom_site_disorder_assembly
_atom_site_disorder_group
N2 N 0.5891(13) 0.1954(5) 0.2500 0.046(2) Uani 1 2 d SU . .
N3 N 1.4997(14) 0.5367(5) 0.2500 0.065(3) Uani 1 2 d SDU . .
C22 C 0.6594(13) 0.2223(5) 0.2167(3) 0.059(2) Uani 1 1 d U . .
H22 H 0.6197 0.2042 0.1929 0.071 Uiso 1 1 calc R . .
C23 C 0.7865(14) 0.2750(5) 0.2164(3) 0.068(2) Uani 1 1 d U . .
H23 H 0.8301 0.2911 0.1924 0.082 Uiso 1 1 calc R . .
C24 C 0.852(2) 0.3050(7) 0.2500 0.071(3) Uani 1 2 d SDU . .
C25 C 0.9780(17) 0.3661(8) 0.2500 0.090(3) Uani 1 2 d SDU A .
H25A H 0.9513 0.3944 0.2271 0.107 Uiso 0.50 1 calc PR . .
H25B H 0.9513 0.3944 0.2729 0.107 Uiso 0.50 1 calc PR . .
C26 C 1.1753(17) 0.3498(8) 0.2500 0.095(3) Uani 1 2 d SDU . .
H26A H 1.2071 0.3243 0.2264 0.114 Uiso 0.50 1 calc PR A .
H26B H 1.2049 0.3205 0.2723 0.114 Uiso 0.50 1 calc PR . .
C27 C 1.2811(16) 0.4159(6) 0.2519(2) 0.087(3) Uani 0.50 1 d PDU A -1
C28 C 1.249(2) 0.4702(6) 0.2777(4) 0.084(4) Uani 0.50 1 d PDU A -1
H28 H 1.1544 0.4676 0.2959 0.101 Uiso 0.50 1 calc PR A -1
C29 C 1.3603(16) 0.5284(8) 0.2756(3) 0.077(4) Uani 0.50 1 d PDU A -1
H29 H 1.3379 0.5646 0.2931 0.092 Uiso 0.50 1 calc PR A -1
C30 C 1.5412(19) 0.4862(6) 0.2238(3) 0.083(4) Uani 0.50 1 d PDU A -1
H30 H 1.6359 0.4894 0.2057 0.099 Uiso 0.50 1 calc PR A -1
C31 C 1.4263(16) 0.4291(9) 0.2272(5) 0.086(4) Uani 0.50 1 d PDU A -1
H31 H 1.4511 0.3932 0.2096 0.103 Uiso 0.50 1 calc PR A -1
Co1 Co 0.3508(2) 0.12827(7) 0.2500 0.0388(4) Uani 1 2 d S . .
Co2 Co -0.3555(2) 0.2500 0.0000 0.0410(4) Uani 1 2 d S . .
O1 O 0.0273(10) 0.1222(3) 0.1784(2) 0.072(2) Uani 1 1 d . . .
O2 O 0.2738(9) 0.1756(3) 0.20195(17) 0.0566(16) Uani 1 1 d . . .
O3 O -0.2684(11) 0.2277(3) 0.0576(2) 0.078(2) Uani 1 1 d . . .
O4 O -0.1377(9) 0.3168(3) 0.02998(18) 0.0636(17) Uani 1 1 d . . .
O5 O 0.2866(14) 0.5912(3) 0.0805(2) 0.086(3) Uani 1 1 d . . .
H5 H 0.2813 0.6315 0.0724 0.129 Uiso 1 1 calc R . .
O6 O 0.4926(15) 0.6385(4) 0.1183(3) 0.124(4) Uani 1 1 d . . .
O7 O 0.1060(12) 0.0634(4) 0.2500 0.049(2) Uani 1 2 d S . .
H7 H 0.0458 0.0714 0.2302 0.073 Uiso 0.50 1 calc PR . .
N1 N -0.5480(9) 0.3304(3) -0.00185(19) 0.0439(15) Uani 1 1 d . . .
C1 C 0.1411(13) 0.1688(4) 0.1779(2) 0.050(2) Uani 1 1 d . . .
C2 C 0.1348(12) 0.2254(4) 0.1469(2) 0.0437(19) Uani 1 1 d . . .
C3 C -0.0026(12) 0.2247(4) 0.1185(2) 0.0432(19) Uani 1 1 d . . .
H3 H -0.0893 0.1890 0.1183 0.052 Uiso 1 1 calc R . .
C4 C -0.0095(11) 0.2774(4) 0.0903(2) 0.0421(18) Uani 1 1 d . . .
C5 C 0.1208(12) 0.3307(4) 0.0909(2) 0.047(2) Uani 1 1 d . . .
H5A H 0.1153 0.3657 0.0720 0.057 Uiso 1 1 calc R . .
C6 C 0.2584(12) 0.3329(4) 0.1189(2) 0.047(2) Uani 1 1 d . . .
C7 C 0.2629(13) 0.2789(4) 0.1469(2) 0.047(2) Uani 1 1 d . . .
H7A H 0.3542 0.2791 0.1659 0.057 Uiso 1 1 calc R . .
C8 C 0.3918(13) 0.3908(4) 0.1211(2) 0.047(2) Uani 1 1 d . . .
C9 C 0.3398(14) 0.4598(4) 0.1125(2) 0.055(2) Uani 1 1 d . . .
H9 H 0.2198 0.4700 0.1054 0.066 Uiso 1 1 calc R . .
C10 C 0.4721(19) 0.5134(5) 0.1150(3) 0.070(3) Uani 1 1 d . . .
C11 C 0.6492(19) 0.4983(6) 0.1257(3) 0.083(4) Uani 1 1 d . . .
H11 H 0.7339 0.5343 0.1286 0.100 Uiso 1 1 calc R . .
C12 C 0.7005(18) 0.4313(6) 0.1320(3) 0.079(3) Uani 1 1 d . . .
H12 H 0.8225 0.4215 0.1376 0.095 Uiso 1 1 calc R . .
C13 C 0.5767(15) 0.3778(5) 0.1304(3) 0.069(3) Uani 1 1 d . . .
H13 H 0.6149 0.3323 0.1355 0.083 Uiso 1 1 calc R . .
C14 C -0.1492(11) 0.2741(4) 0.0579(2) 0.0436(19) Uani 1 1 d . . .
C15 C 0.420(2) 0.5859(6) 0.1061(3) 0.084(4) Uani 1 1 d . . .
C16 C -0.5365(12) 0.3892(4) 0.0192(2) 0.0432(19) Uani 1 1 d . . .
H16 H -0.4444 0.3930 0.0379 0.052 Uiso 1 1 calc R . .
C17 C -0.6554(13) 0.4441(4) 0.0143(2) 0.051(2) Uani 1 1 d . . .
H17 H -0.6410 0.4842 0.0294 0.062 Uiso 1 1 calc R . .
C18 C -0.7978(12) 0.4407(4) -0.0129(2) 0.046(2) Uani 1 1 d . . .
C19 C -0.8085(14) 0.3794(5) -0.0341(3) 0.063(3) Uani 1 1 d . . .
H19 H -0.9010 0.3735 -0.0525 0.075 Uiso 1 1 calc R . .
C20 C -0.6830(13) 0.3270(5) -0.0281(3) 0.060(2) Uani 1 1 d . . .
H20 H -0.6927 0.2867 -0.0432 0.072 Uiso 1 1 calc R . .
C21 C -0.9332(13) 0.4982(5) -0.0170(3) 0.056(2) Uani 1 1 d . . .
H21A H -1.0013 0.4916 -0.0411 0.067 Uiso 1 1 calc R . .
H21B H -0.8684 0.5424 -0.0189 0.067 Uiso 1 1 calc R . .

loop_
_atom_site_aniso_label
_atom_site_aniso_U_11
_atom_site_aniso_U_22
_atom_site_aniso_U_33
_atom_site_aniso_U_23
_atom_site_aniso_U_13
_atom_site_aniso_U_12
N2 0.041(4) 0.041(4) 0.057(5) 0.000 0.000 0.008(4)
N3 0.050(5) 0.055(5) 0.090(5) 0.000 0.000 -0.002(4)
C22 0.053(4) 0.059(4) 0.065(4) -0.006(4) 0.007(4) -0.001(3)
C23 0.064(5) 0.063(4) 0.079(5) 0.003(4) 0.012(4) -0.008(4)
C24 0.066(5) 0.058(5) 0.090(6) 0.000 0.000 0.001(4)
C25 0.081(5) 0.075(6) 0.113(6) 0.000 0.000 -0.009(5)
C26 0.084(5) 0.077(5) 0.125(6) 0.000 0.000 -0.007(5)
C27 0.082(5) 0.070(5) 0.110(6) -0.003(5) 0.001(5) -0.005(5)
C28 0.077(6) 0.075(6) 0.099(6) 0.004(5) 0.009(5) -0.012(5)
C29 0.071(6) 0.070(6) 0.090(6) 0.004(5) 0.002(5) -0.010(5)
C30 0.073(6) 0.071(6) 0.105(6) -0.014(5) 0.000(5) -0.002(5)
C31 0.080(6) 0.071(6) 0.108(6) -0.018(5) 0.002(5) -0.003(5)
Co1 0.0471(9) 0.0271(7) 0.0421(8) 0.000 0.000 0.0028(7)
Co2 0.0477(9) 0.0307(7) 0.0446(8) 0.0005(6) 0.000 0.000
O1 0.088(5) 0.055(4) 0.074(4) 0.019(3) -0.028(4) -0.030(4)
O2 0.064(4) 0.056(4) 0.050(3) 0.014(3) -0.009(3) -0.016(3)
O3 0.093(5) 0.064(4) 0.076(4) 0.032(4) -0.035(4) -0.040(4)
O4 0.070(4) 0.068(4) 0.053(4) 0.013(3) -0.009(3) -0.004(3)
O5 0.149(8) 0.036(3) 0.073(5) 0.003(3) 0.003(5) 0.013(4)
O6 0.157(9) 0.032(4) 0.182(10) -0.002(5) 0.006(8) -0.029(5)
O7 0.046(5) 0.041(4) 0.059(5) 0.000 0.000 -0.007(4)
N1 0.044(4) 0.041(4) 0.047(4) -0.002(3) -0.001(3) 0.004(3)
C1 0.058(6) 0.045(5) 0.046(5) 0.001(4) -0.007(4) -0.006(4)
C2 0.057(5) 0.034(4) 0.041(4) -0.001(3) -0.005(4) 0.004(4)
C3 0.053(5) 0.034(4) 0.042(4) -0.004(3) -0.009(4) 0.002(4)
C4 0.045(5) 0.035(4) 0.047(4) -0.002(3) -0.011(4) -0.001(4)
C5 0.063(6) 0.036(4) 0.044(4) 0.004(3) -0.001(4) 0.001(4)
C6 0.059(6) 0.030(4) 0.053(5) 0.004(3) -0.002(4) -0.006(4)
C7 0.062(6) 0.033(4) 0.047(5) 0.003(3) -0.008(4) -0.005(4)
C8 0.059(6) 0.034(4) 0.049(5) 0.010(3) -0.006(4) -0.009(4)
C9 0.075(7) 0.042(5) 0.047(5) 0.000(4) -0.012(5) -0.001(4)
C10 0.120(10) 0.038(5) 0.052(5) 0.002(4) 0.005(6) -0.017(6)
C11 0.104(10) 0.064(7) 0.083(8) 0.008(6) -0.007(7) -0.031(7)
C12 0.084(8) 0.064(7) 0.090(8) 0.010(6) 0.000(7) -0.015(6)
C13 0.074(7) 0.051(6) 0.082(7) 0.013(5) -0.004(6) -0.016(5)
C14 0.043(5) 0.033(4) 0.055(5) 0.002(3) -0.016(4) -0.003(4)
C15 0.138(12) 0.049(6) 0.066(7) 0.011(5) 0.017(8) -0.002(7)
C16 0.055(5) 0.027(4) 0.048(4) 0.001(3) -0.005(4) 0.002(3)
C17 0.066(6) 0.038(4) 0.051(5) -0.007(4) 0.002(5) 0.003(4)
C18 0.047(5) 0.039(4) 0.053(5) 0.007(4) 0.008(4) 0.010(4)
C19 0.060(6) 0.055(6) 0.073(6) -0.008(5) -0.016(5) 0.019(5)
C20 0.062(6) 0.052(5) 0.064(6) -0.022(4) -0.013(5) 0.011(5)
C21 0.062(6) 0.051(5) 0.056(5) 0.014(4) 0.009(4) 0.018(5)

loop_
_atom_type_symbol
_atom_type_description
_atom_type_scat_dispersion_real
_atom_type_scat_dispersion_imag
_atom_type_scat_source
C C 0.0033 0.0016 'International Tables Vol C Tables 4.2.6.8 and 6.1.1.4'
H H 0.0000 0.0000 'International Tables Vol C Tables 4.2.6.8 and 6.1.1.4'
N N 0.0061 0.0033 'International Tables Vol C Tables 4.2.6.8 and 6.1.1.4'
O O 0.0106 0.0060 'International Tables Vol C Tables 4.2.6.8 and 6.1.1.4'
Co Co 0.3494 0.9721 'International Tables Vol C Tables 4.2.6.8 and 6.1.1.4'

loop_
_geom_angle_atom_site_label_1
_geom_angle_atom_site_label_2
_geom_angle_atom_site_label_3
_geom_angle
_geom_angle_site_symmetry_1
_geom_angle_site_symmetry_3
C22 N2 C22 114.9(11) 6_556 .
C22 N2 Co1 122.1(6) 6_556 .
C22 N2 Co1 122.1(6) . .
C30 N3 C30 83.0(11) . 6_556
C30 N3 C29 120.9(14) . .
C30 N3 C29 69.9(10) 6_556 .
C30 N3 C29 69.9(10) . 6_556
C30 N3 C29 120.9(14) 6_556 6_556
C29 N3 C29 80.7(12) . 6_556
C30 N3 Co1 119.2(8) . 3_755
C30 N3 Co1 119.2(8) 6_556 3_755
C29 N3 Co1 119.9(9) . 3_755
C29 N3 Co1 119.9(9) 6_556 3_755
N2 C22 C23 122.9(10) . .
N2 C22 H22 118.5 . .
C23 C22 H22 118.5 . .
C22 C23 C24 122.6(10) . .
C22 C23 H23 118.7 . .
C24 C23 H23 118.7 . .
C23 C24 C23 114.0(13) . 6_556
C23 C24 C25 123.0(7) . .
C23 C24 C25 123.0(7) 6_556 .
C26 C25 C24 116.0(15) . .
C26 C25 H25A 108.3 . .
C24 C25 H25A 108.3 . .
C26 C25 H25B 108.3 . .
C24 C25 H25B 108.3 . .
H25A C25 H25B 107.4 . .
C25 C26 C27 109.2(11) . .
C25 C26 C27 109.2(11) . 6_556
C27 C26 C27 5.1(6) . 6_556
C25 C26 H26A 109.8 . .
C27 C26 H26A 109.8 . .
C27 C26 H26A 105.4 6_556 .
C25 C26 H26B 109.8 . .
C27 C26 H26B 109.8 . .
C27 C26 H26B 114.2 6_556 .
H26A C26 H26B 108.3 . .
C31 C27 C28 112.6(15) . .
C31 C27 C26 121.9(9) . .
C28 C27 C26 125.4(9) . .
C27 C28 C29 118.1(17) . .
C27 C28 H28 120.9 . .
C29 C28 H28 120.9 . .
N3 C29 C28 125.0(17) . .
N3 C29 H29 117.5 . .
C28 C29 H29 117.5 . .
N3 C30 C31 111.9(16) . .
N3 C30 H30 124.0 . .
C31 C30 H30 124.0 . .
C30 C31 C27 131.5(18) . .
C30 C31 H31 114.3 . .
C27 C31 H31 114.3 . .
O2 Co1 O2 114.0(4) 6_556 .
O2 Co1 N3 123.0(2) 6_556 3_745
O2 Co1 N3 123.0(2) . 3_745
O2 Co1 N2 87.5(2) 6_556 .
O2 Co1 N2 87.5(2) . .
N3 Co1 N2 94.4(4) 3_745 .
O2 Co1 O7 91.6(2) 6_556 .
O2 Co1 O7 91.6(2) . .
N3 Co1 O7 87.2(4) 3_745 .
N2 Co1 O7 178.4(3) . .
N1 Co2 N1 95.1(4) 4 .
N1 Co2 O3 91.5(2) 4 .
N1 Co2 O3 112.3(3) . .
N1 Co2 O3 112.3(3) 4 4
N1 Co2 O3 91.5(2) . 4
O3 Co2 O3 145.0(4) . 4
N1 Co2 O4 150.4(2) 4 .
N1 Co2 O4 94.1(3) . .
O3 Co2 O4 59.0(2) . .
O3 Co2 O4 95.5(3) 4 .
N1 Co2 O4 94.1(3) 4 4
N1 Co2 O4 150.3(2) . 4
O3 Co2 O4 95.5(3) . 4
O3 Co2 O4 59.0(2) 4 4
O4 Co2 O4 91.6(4) . 4
C1 O2 Co1 135.3(5) . .
C14 O3 Co2 94.2(5) . .
C14 O4 Co2 86.1(5) . .
C15 O5 H5 109.5 . .
Co1 O7 H7 109.5 . .
C20 N1 C16 116.7(7) . .
C20 N1 Co2 118.9(5) . .
C16 N1 Co2 124.1(5) . .
O1 C1 O2 125.6(8) . .
O1 C1 C2 120.8(8) . .
O2 C1 C2 113.7(7) . .
C7 C2 C3 119.4(7) . .
C7 C2 C1 120.5(7) . .
C3 C2 C1 120.1(7) . .
C4 C3 C2 119.9(8) . .
C4 C3 H3 120.0 . .
C2 C3 H3 120.0 . .
C5 C4 C3 119.6(7) . .
C5 C4 C14 120.2(7) . .
C3 C4 C14 120.1(7) . .
C6 C5 C4 121.8(7) . .
C6 C5 H5A 119.1 . .
C4 C5 H5A 119.1 . .
C5 C6 C7 117.6(7) . .
C5 C6 C8 122.4(7) . .
C7 C6 C8 120.0(8) . .
C2 C7 C6 121.7(8) . .
C2 C7 H7A 119.1 . .
C6 C7 H7A 119.1 . .
C9 C8 C13 118.2(8) . .
C9 C8 C6 121.0(8) . .
C13 C8 C6 120.8(8) . .
C8 C9 C10 119.0(9) . .
C8 C9 H9 120.5 . .
C10 C9 H9 120.5 . .
C11 C10 C9 120.5(9) . .
C11 C10 C15 119.7(11) . .
C9 C10 C15 119.7(12) . .
C12 C11 C10 120.1(11) . .
C12 C11 H11 119.9 . .
C10 C11 H11 119.9 . .
C11 C12 C13 121.3(12) . .
C11 C12 H12 119.4 . .
C13 C12 H12 119.4 . .
C12 C13 C8 120.8(10) . .
C12 C13 H13 119.6 . .
C8 C13 H13 119.6 . .
O3 C14 O4 120.3(7) . .
O3 C14 C4 120.6(7) . .
O4 C14 C4 119.0(7) . .
O6 C15 O5 119.3(11) . .
O6 C15 C10 126.8(14) . .
O5 C15 C10 113.8(11) . .
N1 C16 C17 122.5(8) . .
N1 C16 H16 118.8 . .
C17 C16 H16 118.8 . .
C16 C17 C18 121.2(7) . .
C16 C17 H17 119.4 . .
C18 C17 H17 119.4 . .
C19 C18 C17 115.5(8) . .
C19 C18 C21 122.8(9) . .
C17 C18 C21 121.7(8) . .
C20 C19 C18 120.2(9) . .
C20 C19 H19 119.9 . .
C18 C19 H19 119.9 . .
N1 C20 C19 124.0(8) . .
N1 C20 H20 118.0 . .
C19 C20 H20 118.0 . .
C18 C21 C21 113.0(8) . 5_365
C18 C21 H21A 109.0 . .
C21 C21 H21A 109.0 5_365 .
C18 C21 H21B 109.0 . .
C21 C21 H21B 109.0 5_365 .
H21A C21 H21B 107.8 . .

loop_
_geom_bond_atom_site_label_1
_geom_bond_atom_site_label_2
_geom_bond_distance
_geom_bond_site_symmetry_2
N2 C22 1.351(11) 6_556
N2 C22 1.351(11) .
N2 Co1 2.161(10) .
N3 C30 1.3497(15) .
N3 C30 1.3497(15) 6_556
N3 C29 1.3504(16) .
N3 C29 1.3504(16) 6_556
N3 Co1 2.063(11) 3_755
C22 C23 1.369(13) .
C22 H22 0.9300 .
C23 C24 1.369(12) .
C23 H23 0.9300 .
C24 C23 1.369(12) 6_556
C24 C25 1.486(12) .
C25 C26 1.474(12) .
C25 H25A 0.9700 .
C25 H25B 0.9700 .
C26 C27 1.482(13) .
C26 C27 1.482(13) 6_556
C26 H26A 0.9700 .
C26 H26B 0.9700 .
C27 C31 1.3799(16) .
C27 C28 1.3800(16) .
C28 C29 1.3803(16) .
C28 H28 0.9300 .
C29 H29 0.9300 .
C30 C31 1.3798(16) .
C30 H30 0.9300 .
C31 H31 0.9300 .
Co1 O2 1.957(6) 6_556
Co1 O2 1.957(6) .
Co1 N3 2.062(11) 3_745
Co1 O7 2.175(8) .
Co2 N1 2.082(7) 4
Co2 N1 2.082(7) .
Co2 O3 2.112(7) .
Co2 O3 2.112(7) 4
Co2 O4 2.281(7) .
Co2 O4 2.281(7) 4
O1 C1 1.218(10) .
O2 C1 1.277(10) .
O3 C14 1.242(9) .
O4 C14 1.257(9) .
O5 C15 1.313(15) .
O5 H5 0.8200 .
O6 C15 1.210(14) .
O7 H7 0.8200 .
N1 C20 1.333(11) .
N1 C16 1.338(10) .
C1 C2 1.513(11) .
C2 C7 1.385(11) .
C2 C3 1.396(11) .
C3 C4 1.394(11) .
C3 H3 0.9300 .
C4 C5 1.393(11) .
C4 C14 1.507(10) .
C5 C6 1.387(12) .
C5 H5A 0.9300 .
C6 C7 1.407(11) .
C6 C8 1.476(11) .
C7 H7A 0.9300 .
C8 C9 1.401(11) .
C8 C13 1.409(14) .
C9 C10 1.410(14) .
C9 H9 0.9300 .
C10 C11 1.374(17) .
C10 C15 1.468(14) .
C11 C12 1.351(15) .
C11 H11 0.9300 .
C12 C13 1.365(14) .
C12 H12 0.9300 .
C13 H13 0.9300 .
C16 C17 1.372(11) .
C16 H16 0.9300 .
C17 C18 1.396(12) .
C17 H17 0.9300 .
C18 C19 1.381(12) .
C18 C21 1.483(11) .
C19 C20 1.372(12) .
C19 H19 0.9300 .
C20 H20 0.9300 .
C21 C21 1.517(17) 5_365
C21 H21A 0.9700 .
C21 H21B 0.9700 .

loop_
_geom_hbond_atom_site_label_D
_geom_hbond_atom_site_label_H
_geom_hbond_atom_site_label_A
_geom_hbond_distance_DH
_geom_hbond_distance_HA
_geom_hbond_distance_DA
_geom_hbond_angle_DHA
_geom_hbond_site_symmetry_A
O7 H7 O1 0.82 2.02 2.754(8) 147.8 .
O5 H5 O3 0.82 1.91 2.726(9) 175.6 8_565

loop_
_geom_torsion_atom_site_label_1
_geom_torsion_atom_site_label_2
_geom_torsion_atom_site_label_3
_geom_torsion_atom_site_label_4
_geom_torsion
_geom_torsion_site_symmetry_1
_geom_torsion_site_symmetry_4
C22 N2 C22 C23 -2.7(17) 6_556 .
Co1 N2 C22 C23 167.0(8) . .
N2 C22 C23 C24 -0.4(18) . .
C22 C23 C24 C23 3(2) . 6_556
C22 C23 C24 C25 -174.7(12) . .
C23 C24 C25 C26 -91.0(13) . .
C23 C24 C25 C26 91.0(13) 6_556 .
C24 C25 C26 C27 -177.3(3) . .
C24 C25 C26 C27 177.3(3) . 6_556
C25 C26 C27 C31 -132.2(6) . .
C27 C26 C27 C31 -41.3(6) 6_556 .
C25 C26 C27 C28 47.8(6) . .
C27 C26 C27 C28 138.7(6) 6_556 .
C31 C27 C28 C29 0.0(2) . .
C26 C27 C28 C29 -179.9(2) . .
C30 N3 C29 C28 -0.4(4) . .
C30 N3 C29 C28 -68.6(8) 6_556 .
C29 N3 C29 C28 59.3(8) 6_556 .
Co1 N3 C29 C28 178.5(4) 3_755 .
C27 C28 C29 N3 0.3(3) . .
C30 N3 C30 C31 61.7(8) 6_556 .
C29 N3 C30 C31 0.2(3) . .
C29 N3 C30 C31 -64.9(8) 6_556 .
Co1 N3 C30 C31 -178.7(5) 3_755 .
N3 C30 C31 C27 0.1(5) . .
C28 C27 C31 C30 -0.2(4) . .
C26 C27 C31 C30 179.8(3) . .
C22 N2 Co1 O2 27.4(8) 6_556 6_556
C22 N2 Co1 O2 -141.6(8) . 6_556
C22 N2 Co1 O2 141.6(8) 6_556 .
C22 N2 Co1 O2 -27.4(8) . .
C22 N2 Co1 N3 -95.5(8) 6_556 3_745
C22 N2 Co1 N3 95.5(8) . 3_745
C22 N2 Co1 O7 84.5(8) 6_556 .
C22 N2 Co1 O7 -84.5(8) . .
O2 Co1 O2 C1 -97.1(9) 6_556 .
N3 Co1 O2 C1 83.0(9) 3_745 .
N2 Co1 O2 C1 176.7(9) . .
O7 Co1 O2 C1 -4.7(9) . .
N1 Co2 O3 C14 178.9(6) 4 .
N1 Co2 O3 C14 -85.0(6) . .
O3 Co2 O3 C14 44.5(5) 4 .
O4 Co2 O3 C14 -4.0(5) . .
O4 Co2 O3 C14 84.6(6) 4 .
N1 Co2 O4 C14 9.7(8) 4 .
N1 Co2 O4 C14 117.6(5) . .
O3 Co2 O4 C14 3.9(5) . .
O3 Co2 O4 C14 -150.5(5) 4 .
O4 Co2 O4 C14 -91.5(5) 4 .
N1 Co2 N1 C20 -50.3(6) 4 .
O3 Co2 N1 C20 -144.0(7) . .
O3 Co2 N1 C20 62.3(7) 4 .
O4 Co2 N1 C20 157.9(7) . .
O4 Co2 N1 C20 57.3(9) 4 .
N1 Co2 N1 C16 136.3(7) 4 .
O3 Co2 N1 C16 42.5(7) . .
O3 Co2 N1 C16 -111.2(7) 4 .
O4 Co2 N1 C16 -15.5(7) . .
O4 Co2 N1 C16 -116.1(7) 4 .
Co1 O2 C1 O1 -6.4(15) . .
Co1 O2 C1 C2 173.9(6) . .
O1 C1 C2 C7 179.0(9) . .
O2 C1 C2 C7 -1.3(12) . .
O1 C1 C2 C3 0.1(13) . .
O2 C1 C2 C3 179.8(7) . .
C7 C2 C3 C4 0.2(12) . .
C1 C2 C3 C4 179.1(8) . .
C2 C3 C4 C5 -0.2(12) . .
C2 C3 C4 C14 175.7(7) . .
C3 C4 C5 C6 0.0(13) . .
C14 C4 C5 C6 -175.9(8) . .
C4 C5 C6 C7 0.2(13) . .
C4 C5 C6 C8 -176.9(8) . .
C3 C2 C7 C6 0.1(13) . .
C1 C2 C7 C6 -178.8(8) . .
C5 C6 C7 C2 -0.3(13) . .
C8 C6 C7 C2 177.0(8) . .
C5 C6 C8 C9 35.9(13) . .
C7 C6 C8 C9 -141.2(9) . .
C5 C6 C8 C13 -141.8(9) . .
C7 C6 C8 C13 41.1(13) . .
C13 C8 C9 C10 -2.2(13) . .
C6 C8 C9 C10 -180.0(8) . .
C8 C9 C10 C11 -0.2(14) . .
C8 C9 C10 C15 179.9(9) . .
C9 C10 C11 C12 3.4(17) . .
C15 C10 C11 C12 -176.7(10) . .
C10 C11 C12 C13 -4.1(19) . .
C11 C12 C13 C8 1.6(18) . .
C9 C8 C13 C12 1.6(15) . .
C6 C8 C13 C12 179.3(9) . .
Co2 O3 C14 O4 7.2(9) . .
Co2 O3 C14 C4 -169.1(7) . .
Co2 O4 C14 O3 -6.6(9) . .
Co2 O4 C14 C4 169.7(7) . .
C5 C4 C14 O3 -178.3(8) . .
C3 C4 C14 O3 5.8(13) . .
C5 C4 C14 O4 5.4(12) . .
C3 C4 C14 O4 -170.5(8) . .
C11 C10 C15 O6 -25.6(19) . .
C9 C10 C15 O6 154.3(13) . .
C11 C10 C15 O5 150.5(11) . .
C9 C10 C15 O5 -29.6(14) . .
C20 N1 C16 C17 -0.5(12) . .
Co2 N1 C16 C17 173.1(6) . .
N1 C16 C17 C18 0.9(13) . .
C16 C17 C18 C19 -0.3(13) . .
C16 C17 C18 C21 176.7(8) . .
C17 C18 C19 C20 -0.7(14) . .
C21 C18 C19 C20 -177.6(9) . .
C16 N1 C20 C19 -0.5(14) . .
Co2 N1 C20 C19 -174.5(8) . .
C18 C19 C20 N1 1.2(16) . .
C19 C18 C21 C21 104.4(13) . 5_365
C17 C18 C21 C21 -72.3(13) . 5_365
